data_7212271
loop_
_publ_author_name
'Hou, Gui-Ge'
'Ma, Jian-Ping'
'Wang, Le'
'Wang, Ping'
'Dong, Yu-Bin'
'Huang, Ru-Qi'

_publ_section_title
;
 Co-crystallization of oxadiazole-bridged pyridyl-N-oxide building modules
 with R-aromatics (R = --OH, --NH2 and --COOH)
;
_journal_issue 12
_journal_name_full CrystEngComm
_journal_page_first 4287
_journal_paper_doi 10.1039/b923810g
_journal_volume 12
_journal_year 2010
_chemical_formula_moiety 'C19 H14 N4 O7'
_chemical_formula_sum 'C19 H14 N4 O7'
_chemical_formula_weight 410.34
_chemical_name_systematic
;
?
;
_space_group_IT_number 4
_symmetry_cell_setting monoclinic
_symmetry_space_group_name_Hall 'P 2yb'
_symmetry_space_group_name_H-M 'P 1 21 1'
_atom_sites_solution_hydrogens geom
_atom_sites_solution_primary direct
_atom_sites_solution_secondary difmap
_audit_creation_method SHELXL-97
_cell_angle_alpha 90.00
_cell_angle_beta 108.018(4)
_cell_angle_gamma 90.00
_cell_formula_units_Z 2
_cell_length_a 10.351(3)
_cell_length_b 6.9394(18)
_cell_length_c 13.099(3)
_cell_measurement_reflns_used 1448
_cell_measurement_temperature 298(2)
_cell_measurement_theta_max 25.519
_cell_measurement_theta_min 3.009
_cell_volume 894.8(4)
_computing_cell_refinement 'Bruker SMART'
_computing_data_collection 'Bruker SMART'
_computing_data_reduction 'Bruker SAINT'
_computing_molecular_graphics 'Bruker SHELXTL'
_computing_publication_material 'Bruker SHELXTL'
_computing_structure_refinement 'SHELXL-97 (Sheldrick, 1997)'
_computing_structure_solution 'SHELXS-97 (Sheldrick, 1990)'
_diffrn_ambient_temperature 298(2)
_diffrn_measured_fraction_theta_full 0.994
_diffrn_measured_fraction_theta_max 0.994
_diffrn_measurement_device_type 'CCD area detector'
_diffrn_measurement_method 'phi and omega scans'
_diffrn_radiation_monochromator graphite
_diffrn_radiation_source 'fine-focus sealed tube'
_diffrn_radiation_type MoK\a
_diffrn_radiation_wavelength 0.71073
_diffrn_reflns_av_R_equivalents 0.0215
_diffrn_reflns_av_sigmaI/netI 0.0535
_diffrn_reflns_limit_h_max 10
_diffrn_reflns_limit_h_min -12
_diffrn_reflns_limit_k_max 8
_diffrn_reflns_limit_k_min -8
_diffrn_reflns_limit_l_max 15
_diffrn_reflns_limit_l_min -15
_diffrn_reflns_number 4731
_diffrn_reflns_theta_full 25.49
_diffrn_reflns_theta_max 25.49
_diffrn_reflns_theta_min 2.07
_exptl_absorpt_coefficient_mu 0.119
_exptl_absorpt_correction_type none
_exptl_crystal_colour yellow
_exptl_crystal_density_diffrn 1.523
_exptl_crystal_density_method 'not measured'
_exptl_crystal_description bar
_exptl_crystal_F_000 424
_exptl_crystal_size_max 0.50
_exptl_crystal_size_mid 0.20
_exptl_crystal_size_min 0.10
_refine_diff_density_max 0.143
_refine_diff_density_min -0.142
_refine_diff_density_rms 0.034
_refine_ls_abs_structure_details 'Flack H D (1983), Acta Cryst. A39, 876-881'
_refine_ls_abs_structure_Flack 2.1(2)
_refine_ls_extinction_method none
_refine_ls_goodness_of_fit_ref 1.037
_refine_ls_hydrogen_treatment constr
_refine_ls_matrix_type full
_refine_ls_number_parameters 275
_refine_ls_number_reflns 3097
_refine_ls_number_restraints 1
_refine_ls_restrained_S_all 1.037
_refine_ls_R_factor_all 0.0497
_refine_ls_R_factor_gt 0.0415
_refine_ls_shift/su_max 0.001
_refine_ls_shift/su_mean 0.000
_refine_ls_structure_factor_coef Fsqd
_refine_ls_weighting_details 'calc w=1/[\s^2^(Fo^2^)+(0.0259P)^2^+0.1481P] where P=(Fo^2^+2Fc^2^)/3'
_refine_ls_weighting_scheme calc
_refine_ls_wR_factor_gt 0.0857
_refine_ls_wR_factor_ref 0.0902
_reflns_number_gt 2670
_reflns_number_total 3097
_reflns_threshold_expression >2sigma(I)
_cod_data_source_file b923810g.txt
_cod_data_source_block 8
_cod_depositor_comments
;
The following automatic conversions were performed:

'_symmetry_cell_setting' value 'Monoclinic' changed to 'monoclinic'
according to /home/saulius/struct/CIF-dictionaries/cif_core.dic
dictionary named 'cif_core.dic' version 2.4.2 from 2011-04-26.

Automatic conversion script
Id: cif_fix_values 1891 2012-01-12 08:04:46Z andrius 
;
_cod_original_cell_volume 894.7(4)
_cod_original_sg_symbol_H-M P2(1)
_cod_database_code 7212271

loop_
_symmetry_equiv_pos_as_xyz
'x, y, z'
'-x, y+1/2, -z'

loop_
_atom_site_label
_atom_site_type_symbol
_atom_site_fract_x
_atom_site_fract_y
_atom_site_fract_z
_atom_site_U_iso_or_equiv
_atom_site_adp_type
_atom_site_occupancy
_atom_site_symmetry_multiplicity
_atom_site_calc_flag
_atom_site_refinement_flags
C1 C 0.6802(3) -0.0128(6) 0.6231(3) 0.0663(10) Uani 1 1 d .
H1 H 0.7168 -0.0362 0.5677 0.080 Uiso 1 1 calc R
C2 C 0.5468(3) 0.0438(5) 0.5968(2) 0.0567(9) Uani 1 1 d .
H2A H 0.4944 0.0553 0.5252 0.068 Uiso 1 1 calc R
C3 C 0.4919(2) 0.0833(4) 0.6772(2) 0.0392(6) Uani 1 1 d .
C4 C 0.5735(3) 0.0670(4) 0.7818(2) 0.0432(7) Uani 1 1 d .
H4A H 0.5407 0.0963 0.8385 0.052 Uiso 1 1 calc R
C5 C 0.7059(3) 0.0058(5) 0.8004(2) 0.0529(8) Uani 1 1 d .
H5A H 0.7606 -0.0068 0.8712 0.063 Uiso 1 1 calc R
C6 C 0.3501(2) 0.1413(4) 0.65158(19) 0.0351(6) Uani 1 1 d .
C7 C 0.1690(2) 0.2326(4) 0.67924(19) 0.0329(6) Uani 1 1 d .
C8 C 0.0817(2) 0.2954(4) 0.74113(19) 0.0320(6) Uani 1 1 d .
C9 C -0.0473(2) 0.3658(4) 0.6898(2) 0.0384(7) Uani 1 1 d .
H9 H -0.0789 0.3727 0.6153 0.046 Uiso 1 1 calc R
C10 C -0.1280(2) 0.4250(4) 0.7489(2) 0.0403(7) Uani 1 1 d .
H10 H -0.2141 0.4740 0.7145 0.048 Uiso 1 1 calc R
C11 C 0.0409(2) 0.3446(4) 0.90772(19) 0.0399(7) Uani 1 1 d .
H11 H 0.0698 0.3365 0.9822 0.048 Uiso 1 1 calc R
C12 C 0.1254(2) 0.2871(4) 0.8515(2) 0.0359(6) Uani 1 1 d .
H12 H 0.2123 0.2425 0.8878 0.043 Uiso 1 1 calc R
C13 C 0.1848(2) 0.7162(4) 0.66375(18) 0.0331(6) Uani 1 1 d .
C14 C 0.1035(2) 0.7827(4) 0.72354(19) 0.0304(6) Uani 1 1 d .
C15 C 0.1573(2) 0.7957(4) 0.83407(19) 0.0342(6) Uani 1 1 d .
C16 C 0.2915(2) 0.7485(4) 0.8846(2) 0.0370(7) Uani 1 1 d .
H16 H 0.3277 0.7601 0.9587 0.044 Uiso 1 1 calc R
C17 C 0.3726(2) 0.6838(4) 0.82454(19) 0.0343(6) Uani 1 1 d .
C18 C 0.3179(2) 0.6674(4) 0.71396(19) 0.0343(6) Uani 1 1 d .
H18 H 0.3716 0.6230 0.6736 0.041 Uiso 1 1 calc R
C19 C 0.5163(3) 0.6339(4) 0.8809(2) 0.0403(7) Uani 1 1 d .
N1 N 0.2603(2) 0.1515(4) 0.55886(16) 0.0445(6) Uani 1 1 d .
N2 N 0.1410(2) 0.2133(4) 0.57750(16) 0.0411(6) Uani 1 1 d .
N3 N 0.7596(2) -0.0359(4) 0.7234(2) 0.0574(7) Uani 1 1 d .
N4 N -0.0837(2) 0.4128(3) 0.85627(16) 0.0370(5) Uani 1 1 d .
O1 O 0.30055(15) 0.1903(3) 0.73261(12) 0.0344(4) Uani 1 1 d .
O2 O -0.16323(17) 0.4706(3) 0.91242(14) 0.0540(6) Uani 1 1 d .
O3 O 0.13296(16) 0.6968(3) 0.55561(12) 0.0475(5) Uani 1 1 d .
H3 H 0.0520 0.7245 0.5364 0.071 Uiso 1 1 calc R
O4 O -0.02563(16) 0.8281(3) 0.66883(14) 0.0451(5) Uani 1 1 d .
H4 H -0.0659 0.8603 0.7111 0.068 Uiso 1 1 calc R
O5 O 0.06802(17) 0.8522(3) 0.88608(15) 0.0495(6) Uani 1 1 d .
H5 H 0.1102 0.8878 0.9470 0.074 Uiso 1 1 calc R
O6 O 0.57720(18) 0.5546(4) 0.81637(15) 0.0573(6) Uani 1 1 d .
H6 H 0.6571 0.5341 0.8498 0.086 Uiso 1 1 calc R
O7 O 0.57253(18) 0.6649(4) 0.97408(15) 0.0635(6) Uani 1 1 d .

loop_
_atom_site_aniso_label
_atom_site_aniso_U_11
_atom_site_aniso_U_22
_atom_site_aniso_U_33
_atom_site_aniso_U_23
_atom_site_aniso_U_13
_atom_site_aniso_U_12
C1 0.0452(17) 0.097(3) 0.061(2) -0.014(2) 0.0233(16) 0.0152(19)
C2 0.0362(15) 0.087(3) 0.0463(17) -0.0073(17) 0.0119(13) 0.0148(17)
C3 0.0299(13) 0.0406(17) 0.0474(16) 0.0004(13) 0.0123(11) 0.0017(12)
C4 0.0355(14) 0.0530(19) 0.0427(15) -0.0015(14) 0.0143(12) 0.0007(13)
C5 0.0324(14) 0.069(2) 0.0510(17) 0.0049(16) 0.0043(12) 0.0066(15)
C6 0.0306(13) 0.0403(17) 0.0369(14) 0.0002(12) 0.0141(11) 0.0013(12)
C7 0.0248(12) 0.0389(17) 0.0330(13) 0.0017(12) 0.0061(10) 0.0006(11)
C8 0.0271(12) 0.0345(16) 0.0343(13) 0.0032(12) 0.0095(10) -0.0021(11)
C9 0.0315(13) 0.0512(19) 0.0314(14) 0.0039(13) 0.0083(11) 0.0025(12)
C10 0.0264(13) 0.0574(19) 0.0341(14) 0.0056(13) 0.0049(11) 0.0066(13)
C11 0.0281(13) 0.058(2) 0.0292(14) 0.0044(13) 0.0028(11) 0.0063(13)
C12 0.0231(12) 0.0474(17) 0.0356(14) 0.0031(12) 0.0067(11) 0.0045(12)
C13 0.0280(12) 0.0406(16) 0.0300(13) -0.0001(12) 0.0080(10) -0.0043(12)
C14 0.0224(11) 0.0316(15) 0.0356(14) 0.0013(11) 0.0067(10) -0.0017(10)
C15 0.0321(13) 0.0368(16) 0.0383(15) -0.0033(12) 0.0176(11) -0.0047(12)
C16 0.0337(13) 0.0456(19) 0.0289(13) 0.0018(12) 0.0056(11) -0.0023(12)
C17 0.0249(12) 0.0367(16) 0.0385(14) -0.0020(12) 0.0055(10) -0.0007(12)
C18 0.0283(12) 0.0382(16) 0.0381(14) -0.0001(13) 0.0130(11) 0.0015(12)
C19 0.0315(13) 0.0433(19) 0.0409(15) 0.0007(13) 0.0035(12) 0.0029(12)
N1 0.0326(11) 0.0653(18) 0.0377(12) 0.0038(12) 0.0139(10) 0.0086(11)
N2 0.0299(11) 0.0591(16) 0.0358(12) 0.0049(12) 0.0121(9) 0.0084(11)
N3 0.0337(12) 0.071(2) 0.0674(17) -0.0011(15) 0.0148(12) 0.0108(13)
N4 0.0271(11) 0.0522(15) 0.0336(12) 0.0005(10) 0.0120(9) 0.0029(10)
O1 0.0260(8) 0.0432(11) 0.0340(9) 0.0006(9) 0.0092(7) 0.0043(8)
O2 0.0335(10) 0.0925(17) 0.0405(10) 0.0014(11) 0.0180(8) 0.0171(11)
O3 0.0315(9) 0.0778(15) 0.0304(9) -0.0071(10) 0.0054(7) 0.0032(11)
O4 0.0263(9) 0.0654(14) 0.0415(11) 0.0014(10) 0.0073(8) 0.0087(9)
O5 0.0373(10) 0.0743(16) 0.0417(11) -0.0086(11) 0.0193(9) 0.0003(11)
O6 0.0295(10) 0.0835(17) 0.0527(12) -0.0057(12) 0.0036(8) 0.0181(11)
O7 0.0397(11) 0.0935(18) 0.0453(12) -0.0057(12) -0.0044(9) 0.0101(12)

loop_
_atom_type_symbol
_atom_type_description
_atom_type_scat_dispersion_real
_atom_type_scat_dispersion_imag
_atom_type_scat_source
C C 0.0033 0.0016 'International Tables Vol C Tables 4.2.6.8 and 6.1.1.4'
H H 0.0000 0.0000 'International Tables Vol C Tables 4.2.6.8 and 6.1.1.4'
N N 0.0061 0.0033 'International Tables Vol C Tables 4.2.6.8 and 6.1.1.4'
O O 0.0106 0.0060 'International Tables Vol C Tables 4.2.6.8 and 6.1.1.4'

loop_
_geom_angle_atom_site_label_1
_geom_angle_atom_site_label_2
_geom_angle_atom_site_label_3
_geom_angle
N3 C1 C2 123.3(3)
N3 C1 H1 118.3
C2 C1 H1 118.3
C3 C2 C1 119.2(3)
C3 C2 H2A 120.4
C1 C2 H2A 120.4
C2 C3 C4 118.4(2)
C2 C3 C6 120.4(2)
C4 C3 C6 121.1(2)
C3 C4 C5 118.1(2)
C3 C4 H4A 121.0
C5 C4 H4A 121.0
N3 C5 C4 124.0(3)
N3 C5 H5A 118.0
C4 C5 H5A 118.0
N1 C6 O1 112.8(2)
N1 C6 C3 128.1(2)
O1 C6 C3 119.1(2)
N2 C7 O1 112.4(2)
N2 C7 C8 129.2(2)
O1 C7 C8 118.4(2)
C12 C8 C9 118.6(2)
C12 C8 C7 120.9(2)
C9 C8 C7 120.4(2)
C10 C9 C8 119.8(2)
C10 C9 H9 120.1
C8 C9 H9 120.1
N4 C10 C9 120.3(2)
N4 C10 H10 119.8
C9 C10 H10 119.8
N4 C11 C12 120.6(2)
N4 C11 H11 119.7
C12 C11 H11 119.7
C11 C12 C8 119.8(2)
C11 C12 H12 120.1
C8 C12 H12 120.1
O3 C13 C18 119.3(2)
O3 C13 C14 120.5(2)
C18 C13 C14 120.2(2)
O4 C14 C15 123.7(2)
O4 C14 C13 116.9(2)
C15 C14 C13 119.5(2)
O5 C15 C16 124.4(2)
O5 C15 C14 115.2(2)
C16 C15 C14 120.3(2)
C15 C16 C17 120.0(2)
C15 C16 H16 120.0
C17 C16 H16 120.0
C18 C17 C16 119.6(2)
C18 C17 C19 121.5(2)
C16 C17 C19 118.8(2)
C13 C18 C17 120.3(2)
C13 C18 H18 119.8
C17 C18 H18 119.8
O7 C19 O6 123.3(2)
O7 C19 C17 124.2(2)
O6 C19 C17 112.5(2)
C6 N1 N2 105.79(19)
C7 N2 N1 106.64(19)
C5 N3 C1 116.8(2)
O2 N4 C10 119.6(2)
O2 N4 C11 119.6(2)
C10 N4 C11 120.8(2)
C7 O1 C6 102.31(18)
C13 O3 H3 109.5
C14 O4 H4 109.5
C15 O5 H5 109.5
C19 O6 H6 109.5

loop_
_geom_bond_atom_site_label_1
_geom_bond_atom_site_label_2
_geom_bond_distance
C1 N3 1.327(4)
C1 C2 1.373(4)
C1 H1 0.9300
C2 C3 1.370(3)
C2 H2A 0.9300
C3 C4 1.374(4)
C3 C6 1.457(3)
C4 C5 1.382(4)
C4 H4A 0.9300
C5 N3 1.325(4)
C5 H5A 0.9300
C6 N1 1.283(3)
C6 O1 1.357(3)
C7 N2 1.280(3)
C7 O1 1.357(3)
C7 C8 1.455(3)
C8 C12 1.377(3)
C8 C9 1.385(3)
C9 C10 1.366(3)
C9 H9 0.9300
C10 N4 1.340(3)
C10 H10 0.9300
C11 N4 1.343(3)
C11 C12 1.366(3)
C11 H11 0.9300
C12 H12 0.9300
C13 O3 1.357(3)
C13 C18 1.373(3)
C13 C14 1.393(3)
C14 O4 1.344(3)
C14 C15 1.384(3)
C15 O5 1.365(3)
C15 C16 1.381(3)
C16 C17 1.390(3)
C16 H16 0.9300
C17 C18 1.387(3)
C17 C19 1.482(3)
C18 H18 0.9300
C19 O7 1.198(3)
C19 O6 1.321(3)
N1 N2 1.398(3)
N4 O2 1.325(2)
O3 H3 0.8200
O4 H4 0.8200
O5 H5 0.8200
O6 H6 0.8200

loop_
_geom_hbond_atom_site_label_D
_geom_hbond_atom_site_label_H
_geom_hbond_atom_site_label_A
_geom_hbond_distance_DH
_geom_hbond_distance_HA
_geom_hbond_distance_DA
_geom_hbond_angle_DHA
_geom_hbond_site_symmetry_A
O3 H3 N2 0.82 2.09 2.835(2) 150.4 2_556
O3 H3 O4 0.82 2.24 2.689(2) 114.5 .
O4 H4 N3 0.82 2.00 2.707(3) 144.5 1_465
O4 H4 O5 0.82 2.28 2.713(3) 113.2 .
O5 H5 O2 0.82 1.84 2.647(3) 166.0 2_557
O5 H5 N4 0.82 2.68 3.355(3) 140.6 2_557
O6 H6 O2 0.82 1.84 2.655(2) 173.7 1_655

loop_
_geom_torsion_atom_site_label_1
_geom_torsion_atom_site_label_2
_geom_torsion_atom_site_label_3
_geom_torsion_atom_site_label_4
_geom_torsion
N3 C1 C2 C3 1.5(6)
C1 C2 C3 C4 0.9(5)
C1 C2 C3 C6 -179.2(3)
C2 C3 C4 C5 -2.0(4)
C6 C3 C4 C5 178.1(3)
C3 C4 C5 N3 0.9(5)
C2 C3 C6 N1 4.6(5)
C4 C3 C6 N1 -175.5(3)
C2 C3 C6 O1 -176.2(3)
C4 C3 C6 O1 3.7(4)
N2 C7 C8 C12 172.8(3)
O1 C7 C8 C12 -8.8(4)
N2 C7 C8 C9 -7.5(5)
O1 C7 C8 C9 170.9(2)
C12 C8 C9 C10 0.0(4)
C7 C8 C9 C10 -179.8(3)
C8 C9 C10 N4 -0.9(4)
N4 C11 C12 C8 -1.3(4)
C9 C8 C12 C11 1.1(4)
C7 C8 C12 C11 -179.1(3)
O3 C13 C14 O4 -1.0(4)
C18 C13 C14 O4 179.9(3)
O3 C13 C14 C15 178.0(2)
C18 C13 C14 C15 -1.2(4)
O4 C14 C15 O5 2.3(4)
C13 C14 C15 O5 -176.6(2)
O4 C14 C15 C16 -179.3(3)
C13 C14 C15 C16 1.9(4)
O5 C15 C16 C17 177.0(3)
C14 C15 C16 C17 -1.4(4)
C15 C16 C17 C18 0.1(4)
C15 C16 C17 C19 -179.9(3)
O3 C13 C18 C17 -179.2(3)
C14 C13 C18 C17 0.0(4)
C16 C17 C18 C13 0.5(4)
C19 C17 C18 C13 -179.4(3)
C18 C17 C19 O7 171.6(3)
C16 C17 C19 O7 -8.3(4)
C18 C17 C19 O6 -7.1(4)
C16 C17 C19 O6 172.9(3)
O1 C6 N1 N2 0.5(3)
C3 C6 N1 N2 179.7(3)
O1 C7 N2 N1 0.8(3)
C8 C7 N2 N1 179.2(3)
C6 N1 N2 C7 -0.8(3)
C4 C5 N3 C1 1.4(5)
C2 C1 N3 C5 -2.6(6)
C9 C10 N4 O2 -179.9(3)
C9 C10 N4 C11 0.8(4)
C12 C11 N4 O2 -178.9(3)
C12 C11 N4 C10 0.3(4)
N2 C7 O1 C6 -0.4(3)
C8 C7 O1 C6 -179.1(2)
N1 C6 O1 C7 -0.1(3)
C3 C6 O1 C7 -179.4(2)
